data_7241015
loop_
_publ_author_name
'Kowalkowska-Zedler, Daria'
'Nedelko, Natalia'
'Kazimierczuk, Katarzyna'
'Aleshkevych, Pavlo'
'\/Lyszczek, Renata'
'\'Slawska-Waniewska, Anna'
'Pladzyk, Agnieszka'

_publ_section_title
;
 Novel tetrahedral cobalt(ii) silanethiolates: structures and magnetism
;
_journal_issue 49
_journal_name_full 'RSC Advances'
_journal_page_first 29100
_journal_page_last 29108
_journal_paper_doi 10.1039/D0RA06036D
_journal_volume 10
_journal_year 2020
_chemical_formula_moiety 'C34 H76 Co N2 O6 S2 Si2'
_chemical_formula_sum 'C34 H76 Co N2 O6 S2 Si2'
_chemical_formula_weight 788.19
_space_group_IT_number 15
_space_group_name_Hall '-I 2ya'
_space_group_name_H-M_alt 'I 1 2/a 1'
_symmetry_cell_setting monoclinic
_symmetry_Int_Tables_number 15
_symmetry_space_group_name_Hall '-I 2ya'
_symmetry_space_group_name_H-M 'I 1 2/a 1'
_atom_sites_solution_hydrogens geom
_audit_conform_dict_location ftp://ftp.iucr.org/pub/cif_core.dic
_audit_conform_dict_name cif_core.dic
_audit_conform_dict_version 2.4
_audit_creation_date 2017-05-15
_audit_creation_method 'WinGX routine CIF_UPDATE'
_audit_update_record
;
2020-06-16 deposited with the CCDC.	2020-07-31 downloaded from the CCDC.
;
_cell_angle_alpha 90
_cell_angle_beta 107.496(3)
_cell_angle_gamma 90
_cell_formula_units_Z 8
_cell_length_a 33.4655(11)
_cell_length_b 10.0373(2)
_cell_length_c 27.9753(8)
_cell_measurement_reflns_used 14533
_cell_measurement_temperature 120(2)
_cell_measurement_theta_max 29.53
_cell_measurement_theta_min 2.63
_cell_measurement_wavelength 0.71073
_cell_volume 8962.3(5)
_computing_cell_refinement
;
        STOE  &  Cie  GmbH  (2015).X-Area 1.75
;
_computing_data_collection
;
        STOE  &  Cie  GmbH  (2015).X-Area 1.75
;
_computing_data_reduction
;
        STOE  &  Cie  GmbH  (2015).X-Area 1.75)
;
_computing_molecular_graphics 'Ortep for Windows (Farrugia, 2012)'
_computing_publication_material 'WinGX publication routines (Farrugia, 2012)'
_computing_structure_refinement 'SHELXL-2016/4 (Sheldrick, 2016)'
_diffrn_ambient_temperature 120(2)
_diffrn_detector 'image plate (34 cm diameter)'
_diffrn_detector_area_resol_mean 6.67
_diffrn_detector_type STOE
_diffrn_measured_fraction_theta_full 0.999
_diffrn_measured_fraction_theta_max 0.999
_diffrn_measurement_device '2-circle goniometer'
_diffrn_measurement_device_type 'STOE IPDS 2T'
_diffrn_measurement_method 'rotation method'
_diffrn_radiation_monochromator 'parabolic x-ray mirror'
_diffrn_radiation_probe x-ray
_diffrn_radiation_type MoK\a
_diffrn_radiation_wavelength 0.71073
_diffrn_reflns_av_R_equivalents 0.0217
_diffrn_reflns_av_unetI/netI 0.0151
_diffrn_reflns_Laue_measured_fraction_full 0.999
_diffrn_reflns_Laue_measured_fraction_max 0.999
_diffrn_reflns_limit_h_max 40
_diffrn_reflns_limit_h_min -40
_diffrn_reflns_limit_k_max 11
_diffrn_reflns_limit_k_min -12
_diffrn_reflns_limit_l_max 33
_diffrn_reflns_limit_l_min -33
_diffrn_reflns_number 32937
_diffrn_reflns_point_group_measured_fraction_full 0.999
_diffrn_reflns_point_group_measured_fraction_max 0.999
_diffrn_reflns_theta_full 25.242
_diffrn_reflns_theta_max 25.5
_diffrn_reflns_theta_min 2.504
_diffrn_source 'GeniX Mo, 0.05 x 0.05 mm2 microfocus'
_diffrn_standards_number 0
_exptl_absorpt_coefficient_mu 0.568
_exptl_absorpt_correction_T_max 0.8975
_exptl_absorpt_correction_T_min 0.7918
_exptl_absorpt_correction_type numerical
_exptl_absorpt_process_details
;
        Numerical  absorption  correction was  performed
        after the  optimization of  the  crystal-shape
        description due to Herrendorf?s method
        [Herrendorf, 1994]
        Herrendorf,  W. (1994).HABITUS, a program for the
        optimization  of  the  crystal description for
 the numerical absorption correction by means of
        suitable, psi scanned reflections;dissertation
        1994,Karlsruhe;extension 1998,Gie\&sen
;
_exptl_crystal_colour blue
_exptl_crystal_density_diffrn 1.168
_exptl_crystal_density_method 'not measured'
_exptl_crystal_description plate
_exptl_crystal_F_000 3432
_exptl_crystal_size_max 0.51
_exptl_crystal_size_mid 0.28
_exptl_crystal_size_min 0.22
_refine_diff_density_max 0.382
_refine_diff_density_min -0.276
_refine_diff_density_rms 0.048
_refine_ls_extinction_method none
_refine_ls_goodness_of_fit_ref 1.06
_refine_ls_hydrogen_treatment constr
_refine_ls_matrix_type full
_refine_ls_number_parameters 442
_refine_ls_number_reflns 8322
_refine_ls_number_restraints 0
_refine_ls_restrained_S_all 1.06
_refine_ls_R_factor_all 0.0284
_refine_ls_R_factor_gt 0.0258
_refine_ls_shift/su_max 0.002
_refine_ls_shift/su_mean 0
_refine_ls_structure_factor_coef Fsqd
_refine_ls_weighting_details 'w=1/[\s^2^(Fo^2^)+(0.0349P)^2^+8.8370P] where P=(Fo^2^+2Fc^2^)/3'
_refine_ls_weighting_scheme calc
_refine_ls_wR_factor_gt 0.0659
_refine_ls_wR_factor_ref 0.0685
_reflns_Friedel_coverage 0
_reflns_number_gt 7723
_reflns_number_total 8322
_reflns_threshold_expression 'I > 2\s(I)'
_cod_data_source_file d0ra06036d2.cif
_cod_data_source_block ap2_2017
_cod_depositor_comments 'Adding full bibliography for 7241013--7241015.cif.'
_cod_original_sg_symbol_H-M 'I 2/a'
_cod_database_code 7241015

loop_
_symmetry_equiv_pos_as_xyz
'x, y, z'
'-x+1/2, y, -z'
'x+1/2, y+1/2, z+1/2'
'-x+1, y+1/2, -z+1/2'
'-x, -y, -z'
'x-1/2, -y, z'
'-x+1/2, -y+1/2, -z+1/2'
'x, -y+1/2, z+1/2'

loop_
_atom_site_label
_atom_site_type_symbol
_atom_site_fract_x
_atom_site_fract_y
_atom_site_fract_z
_atom_site_U_iso_or_equiv
_atom_site_adp_type
_atom_site_occupancy
_atom_site_site_symmetry_order
_atom_site_calc_flag
_atom_site_refinement_flags_posn
_atom_site_refinement_flags_adp
_atom_site_refinement_flags_occupancy
_atom_site_disorder_assembly
_atom_site_disorder_group
C1 C 0.45012(4) 0.23136(14) 0.88373(5) 0.0209(3) Uani 1 1 d . . . . .
C2 C 0.43879(6) 0.13032(17) 0.84157(6) 0.0366(4) Uani 1 1 d . . . . .
H2A H 0.413601 0.081622 0.8423 0.055 Uiso 1 1 calc R U . . .
H2B H 0.462025 0.067554 0.845764 0.055 Uiso 1 1 calc R U . . .
H2C H 0.433418 0.176423 0.809373 0.055 Uiso 1 1 calc R U . . .
C3 C 0.48879(5) 0.30944(17) 0.88336(7) 0.0319(4) Uani 1 1 d . . . . .
H3A H 0.483223 0.358114 0.851663 0.048 Uiso 1 1 calc R U . . .
H3B H 0.512246 0.247939 0.886867 0.048 Uiso 1 1 calc R U . . .
H3C H 0.495919 0.372765 0.91132 0.048 Uiso 1 1 calc R U . . .
C4 C 0.45716(5) 0.16119(17) 0.93390(6) 0.0322(4) Uani 1 1 d . . . . .
H4A H 0.46401 0.227289 0.960934 0.048 Uiso 1 1 calc R U . . .
H4B H 0.480361 0.097826 0.939123 0.048 Uiso 1 1 calc R U . . .
H4C H 0.431639 0.11333 0.933909 0.048 Uiso 1 1 calc R U . . .
C5 C 0.43456(5) 0.65235(16) 0.91610(5) 0.0251(3) Uani 1 1 d . . . . .
C6 C 0.47543(6) 0.7272(2) 0.92395(7) 0.0431(5) Uani 1 1 d . . . . .
H6A H 0.498026 0.663549 0.925621 0.065 Uiso 1 1 calc R U . . .
H6B H 0.481948 0.777605 0.955355 0.065 Uiso 1 1 calc R U . . .
H6C H 0.472724 0.788688 0.895949 0.065 Uiso 1 1 calc R U . . .
C7 C 0.43857(6) 0.55390(18) 0.95867(6) 0.0353(4) Uani 1 1 d . . . . .
H7A H 0.411985 0.50647 0.953317 0.053 Uiso 1 1 calc R U . . .
H7B H 0.445456 0.602122 0.99058 0.053 Uiso 1 1 calc R U . . .
H7C H 0.460844 0.489732 0.959534 0.053 Uiso 1 1 calc R U . . .
C8 C 0.39932(6) 0.75015(18) 0.91271(6) 0.0360(4) Uani 1 1 d . . . . .
H8A H 0.397877 0.814512 0.885901 0.054 Uiso 1 1 calc R U . . .
H8B H 0.40458 0.797369 0.944669 0.054 Uiso 1 1 calc R U . . .
H8C H 0.372716 0.701805 0.905368 0.054 Uiso 1 1 calc R U . . .
C9 C 0.31729(4) 0.40773(15) 0.85696(6) 0.0234(3) Uani 1 1 d . . . . .
C10 C 0.30296(6) 0.3269(2) 0.80937(8) 0.0504(5) Uani 1 1 d . . . . .
H10A H 0.297043 0.386564 0.780355 0.076 Uiso 1 1 calc R U . . .
H10B H 0.277494 0.277615 0.808636 0.076 Uiso 1 1 calc R U . . .
H10C H 0.325027 0.263905 0.808205 0.076 Uiso 1 1 calc R U . . .
C11 C 0.28394(5) 0.50814(18) 0.85861(7) 0.0353(4) Uani 1 1 d . . . . .
H11A H 0.293818 0.561719 0.889186 0.053 Uiso 1 1 calc R U . . .
H11B H 0.258233 0.461131 0.858455 0.053 Uiso 1 1 calc R U . . .
H11C H 0.278184 0.566523 0.829237 0.053 Uiso 1 1 calc R U . . .
C12 C 0.32750(6) 0.3211(2) 0.90344(9) 0.0552(6) Uani 1 1 d . . . . .
H12A H 0.348827 0.255461 0.902158 0.083 Uiso 1 1 calc R U . . .
H12B H 0.302114 0.274903 0.904938 0.083 Uiso 1 1 calc R U . . .
H12C H 0.338181 0.377023 0.933295 0.083 Uiso 1 1 calc R U . . .
C13 C 0.38705(4) 0.44073(14) 0.54025(5) 0.0198(3) Uani 1 1 d . . . . .
C14 C 0.35405(5) 0.47838(16) 0.49131(5) 0.0269(3) Uani 1 1 d . . . . .
H14A H 0.328503 0.426576 0.487775 0.04 Uiso 1 1 calc R U . . .
H14B H 0.364755 0.459132 0.46306 0.04 Uiso 1 1 calc R U . . .
H14C H 0.347701 0.573624 0.49166 0.04 Uiso 1 1 calc R U . . .
C15 C 0.39500(5) 0.29125(15) 0.54112(6) 0.0269(3) Uani 1 1 d . . . . .
H15A H 0.416201 0.267151 0.572561 0.04 Uiso 1 1 calc R U . . .
H15B H 0.405009 0.2669 0.512774 0.04 Uiso 1 1 calc R U . . .
H15C H 0.3689 0.243484 0.538578 0.04 Uiso 1 1 calc R U . . .
C16 C 0.42748(5) 0.51781(16) 0.54679(5) 0.0247(3) Uani 1 1 d . . . . .
H16A H 0.421617 0.613619 0.545576 0.037 Uiso 1 1 calc R U . . .
H16B H 0.43925 0.494204 0.519792 0.037 Uiso 1 1 calc R U . . .
H16C H 0.447624 0.495279 0.579204 0.037 Uiso 1 1 calc R U . . .
C17 C 0.34269(5) 0.85081(16) 0.55954(6) 0.0292(3) Uani 1 1 d . . . . .
C18 C 0.31435(7) 0.8738(2) 0.50666(7) 0.0528(5) Uani 1 1 d . . . . .
H18A H 0.328076 0.84054 0.482615 0.079 Uiso 1 1 calc R U . . .
H18B H 0.30882 0.969363 0.501252 0.079 Uiso 1 1 calc R U . . .
H18C H 0.287849 0.826357 0.501913 0.079 Uiso 1 1 calc R U . . .
C19 C 0.32289(11) 0.9009(2) 0.59744(10) 0.0856(11) Uani 1 1 d . . . . .
H19A H 0.296143 0.855185 0.59294 0.128 Uiso 1 1 calc R U . . .
H19B H 0.317985 0.997029 0.592961 0.128 Uiso 1 1 calc R U . . .
H19C H 0.341581 0.883463 0.631236 0.128 Uiso 1 1 calc R U . . .
C20 C 0.38483(8) 0.9148(2) 0.56542(10) 0.0666(7) Uani 1 1 d . . . . .
H20A H 0.403911 0.8942 0.598712 0.1 Uiso 1 1 calc R U . . .
H20B H 0.38138 1.011593 0.561668 0.1 Uiso 1 1 calc R U . . .
H20C H 0.396492 0.880157 0.539693 0.1 Uiso 1 1 calc R U . . .
C21 C 0.29417(4) 0.49304(17) 0.62612(6) 0.0277(3) Uani 1 1 d . . . . .
C22 C 0.27042(5) 0.5064(2) 0.57068(6) 0.0418(4) Uani 1 1 d . . . . .
H22A H 0.263023 0.600045 0.562793 0.063 Uiso 1 1 calc R U . . .
H22B H 0.244821 0.452623 0.562837 0.063 Uiso 1 1 calc R U . . .
H22C H 0.288107 0.475175 0.550691 0.063 Uiso 1 1 calc R U . . .
C23 C 0.30768(6) 0.35006(18) 0.63950(7) 0.0398(4) Uani 1 1 d . . . . .
H23A H 0.325271 0.320123 0.619199 0.06 Uiso 1 1 calc R U . . .
H23B H 0.282848 0.292983 0.632838 0.06 Uiso 1 1 calc R U . . .
H23C H 0.323644 0.34473 0.675103 0.06 Uiso 1 1 calc R U . . .
C24 C 0.26768(6) 0.5441(2) 0.65780(8) 0.0458(5) Uani 1 1 d . . . . .
H24A H 0.283227 0.534004 0.693385 0.069 Uiso 1 1 calc R U . . .
H24B H 0.241602 0.492793 0.650159 0.069 Uiso 1 1 calc R U . . .
H24C H 0.26113 0.638386 0.650306 0.069 Uiso 1 1 calc R U . . .
C25 C 0.49495(4) 0.56291(14) 0.78110(5) 0.0200(3) Uani 1 1 d . . . . .
H25A H 0.4975 0.569628 0.746827 0.024 Uiso 1 1 calc R U . . .
H25B H 0.482718 0.474762 0.784269 0.024 Uiso 1 1 calc R U . . .
C26 C 0.53840(4) 0.57217(16) 0.81892(5) 0.0248(3) Uani 1 1 d . . . . .
H26A H 0.53635 0.55985 0.853217 0.03 Uiso 1 1 calc R U . . .
H26B H 0.556451 0.500608 0.812415 0.03 Uiso 1 1 calc R U . . .
C27 C 0.55780(4) 0.70700(18) 0.81506(6) 0.0293(3) Uani 1 1 d . . . . .
H27A H 0.585179 0.714726 0.841295 0.035 Uiso 1 1 calc R U . . .
H27B H 0.562603 0.715575 0.781959 0.035 Uiso 1 1 calc R U . . .
C28 C 0.52882(5) 0.81714(16) 0.82150(6) 0.0285(3) Uani 1 1 d . . . . .
H28A H 0.540394 0.904419 0.815804 0.034 Uiso 1 1 calc R U . . .
H28B H 0.527294 0.815807 0.856292 0.034 Uiso 1 1 calc R U . . .
C29 C 0.48480(5) 0.80122(14) 0.78505(6) 0.0249(3) Uani 1 1 d . . . . .
H29A H 0.466412 0.870786 0.79218 0.03 Uiso 1 1 calc R U . . .
H29B H 0.485943 0.815333 0.750456 0.03 Uiso 1 1 calc R U . . .
C30 C 0.37465(5) 0.90550(14) 0.74077(6) 0.0246(3) Uani 1 1 d . . . . .
H30A H 0.388898 0.92174 0.715 0.03 Uiso 1 1 calc R U . . .
H30B H 0.395451 0.919725 0.774003 0.03 Uiso 1 1 calc R U . . .
C31 C 0.33949(5) 1.00618(15) 0.73388(6) 0.0289(3) Uani 1 1 d . . . . .
H31A H 0.32036 1.000567 0.699214 0.035 Uiso 1 1 calc R U . . .
H31B H 0.351357 1.097263 0.739145 0.035 Uiso 1 1 calc R U . . .
C32 C 0.31512(5) 0.97953(15) 0.77080(6) 0.0282(3) Uani 1 1 d . . . . .
H32A H 0.290608 1.039788 0.763623 0.034 Uiso 1 1 calc R U . . .
H32B H 0.33318 0.997611 0.805324 0.034 Uiso 1 1 calc R U . . .
C33 C 0.30041(5) 0.83548(15) 0.76676(6) 0.0273(3) Uani 1 1 d . . . . .
H33A H 0.286659 0.81757 0.792878 0.033 Uiso 1 1 calc R U . . .
H33B H 0.279435 0.821202 0.733657 0.033 Uiso 1 1 calc R U . . .
C34 C 0.33649(4) 0.73872(14) 0.77295(5) 0.0212(3) Uani 1 1 d . . . . .
H34A H 0.355645 0.74537 0.807564 0.025 Uiso 1 1 calc R U . . .
H34B H 0.325328 0.646725 0.767971 0.025 Uiso 1 1 calc R U . . .
CO1 Co 0.40714(2) 0.62788(2) 0.73945(2) 0.01403(6) Uani 1 1 d . . . . .
N1 N 0.46625(3) 0.66877(11) 0.78809(4) 0.0158(2) Uani 1 1 d . . . . .
H1 H 0.464365 0.659201 0.822932 0.019 Uiso 1 1 calc R U . . .
N2 N 0.36037(3) 0.76479(11) 0.73714(4) 0.0170(2) Uani 1 1 d . . . . .
H2 H 0.339686 0.755629 0.703054 0.02 Uiso 1 1 calc R U . . .
O1 O 0.41496(3) 0.31848(10) 0.87889(3) 0.0187(2) Uani 1 1 d . . . . .
O2 O 0.42696(3) 0.58371(10) 0.86816(3) 0.0194(2) Uani 1 1 d . . . . .
O3 O 0.35361(3) 0.48571(9) 0.85800(3) 0.0188(2) Uani 1 1 d . . . . .
O4 O 0.37100(3) 0.46578(10) 0.58193(3) 0.0192(2) Uani 1 1 d . . . . .
O5 O 0.34863(3) 0.70970(10) 0.56418(3) 0.0210(2) Uani 1 1 d . . . . .
O6 O 0.33120(3) 0.57692(10) 0.63951(3) 0.0210(2) Uani 1 1 d . . . . .
S1 S 0.39230(2) 0.42711(3) 0.77083(2) 0.01675(8) Uani 1 1 d . . . . .
S2 S 0.42013(2) 0.66686(3) 0.66435(2) 0.01645(8) Uani 1 1 d . . . . .
SI1 Si 0.39741(2) 0.45249(4) 0.84635(2) 0.01499(8) Uani 1 1 d . . . . .
SI2 Si 0.36590(2) 0.60434(4) 0.61013(2) 0.01544(8) Uani 1 1 d . . . . .

loop_
_atom_site_aniso_label
_atom_site_aniso_U_11
_atom_site_aniso_U_22
_atom_site_aniso_U_33
_atom_site_aniso_U_23
_atom_site_aniso_U_13
_atom_site_aniso_U_12
C1 0.0202(7) 0.0217(7) 0.0209(7) 0.0044(6) 0.0065(5) 0.0059(6)
C2 0.0476(10) 0.0272(8) 0.0314(9) -0.0028(7) 0.0063(8) 0.0114(7)
C3 0.0216(7) 0.0342(9) 0.0426(9) 0.0083(7) 0.0135(7) 0.0054(6)
C4 0.0320(8) 0.0374(9) 0.0280(8) 0.0151(7) 0.0104(7) 0.0132(7)
C5 0.0298(8) 0.0296(8) 0.0152(7) -0.0092(6) 0.0056(6) -0.0051(6)
C6 0.0417(10) 0.0556(12) 0.0320(9) -0.0231(8) 0.0111(8) -0.0218(9)
C7 0.0466(10) 0.0416(10) 0.0160(7) -0.0043(7) 0.0067(7) 0.0016(8)
C8 0.0450(10) 0.0335(9) 0.0278(8) -0.0139(7) 0.0084(7) 0.0033(8)
C9 0.0175(7) 0.0262(7) 0.0284(7) 0.0057(6) 0.0097(6) -0.0002(6)
C10 0.0423(10) 0.0516(12) 0.0676(13) -0.0307(10) 0.0321(10) -0.0284(9)
C11 0.0204(7) 0.0404(9) 0.0463(10) 0.0008(8) 0.0118(7) 0.0046(7)
C12 0.0286(9) 0.0716(14) 0.0701(14) 0.0490(12) 0.0219(9) 0.0101(9)
C13 0.0216(7) 0.0220(7) 0.0161(6) -0.0034(5) 0.0060(5) -0.0014(5)
C14 0.0284(8) 0.0324(8) 0.0174(7) -0.0043(6) 0.0030(6) 0.0013(6)
C15 0.0320(8) 0.0228(7) 0.0250(7) -0.0047(6) 0.0072(6) 0.0002(6)
C16 0.0244(7) 0.0299(8) 0.0216(7) -0.0046(6) 0.0095(6) -0.0043(6)
C17 0.0409(9) 0.0237(8) 0.0216(7) 0.0075(6) 0.0073(7) 0.0096(7)
C18 0.0620(13) 0.0474(12) 0.0367(10) 0.0163(9) -0.0037(9) 0.0172(10)
C19 0.165(3) 0.0534(14) 0.0632(15) 0.0263(12) 0.0721(18) 0.0657(17)
C20 0.0641(14) 0.0336(11) 0.0836(17) 0.0262(11) -0.0057(12) -0.0160(10)
C21 0.0181(7) 0.0406(9) 0.0251(7) -0.0042(6) 0.0077(6) -0.0122(6)
C22 0.0209(8) 0.0688(13) 0.0312(9) -0.0020(8) 0.0010(7) -0.0119(8)
C23 0.0400(10) 0.0358(9) 0.0430(10) -0.0021(8) 0.0117(8) -0.0197(8)
C24 0.0316(9) 0.0653(13) 0.0490(11) -0.0182(10) 0.0248(8) -0.0195(9)
C25 0.0169(6) 0.0213(7) 0.0218(7) -0.0023(5) 0.0059(5) 0.0016(5)
C26 0.0168(7) 0.0318(8) 0.0246(7) -0.0009(6) 0.0043(6) 0.0045(6)
C27 0.0170(7) 0.0468(10) 0.0222(7) 0.0012(7) 0.0027(6) -0.0074(7)
C28 0.0250(7) 0.0267(8) 0.0274(8) 0.0028(6) -0.0020(6) -0.0105(6)
C29 0.0232(7) 0.0187(7) 0.0270(7) 0.0028(6) -0.0015(6) -0.0048(6)
C30 0.0221(7) 0.0185(7) 0.0365(8) -0.0006(6) 0.0136(6) -0.0010(6)
C31 0.0289(8) 0.0187(7) 0.0408(9) 0.0018(6) 0.0131(7) 0.0045(6)
C32 0.0242(7) 0.0233(7) 0.0389(9) -0.0054(6) 0.0119(7) 0.0051(6)
C33 0.0210(7) 0.0275(8) 0.0372(8) -0.0020(6) 0.0142(6) 0.0025(6)
C34 0.0212(7) 0.0222(7) 0.0227(7) 0.0009(6) 0.0100(6) 0.0022(6)
CO1 0.01343(9) 0.01462(10) 0.01387(9) 0.00000(6) 0.00385(7) 0.00023(6)
N1 0.0151(5) 0.0157(5) 0.0159(5) -0.0002(4) 0.0036(4) -0.0005(4)
N2 0.0155(5) 0.0176(6) 0.0177(5) -0.0002(4) 0.0045(4) 0.0011(4)
O1 0.0172(5) 0.0211(5) 0.0184(5) 0.0048(4) 0.0062(4) 0.0036(4)
O2 0.0226(5) 0.0216(5) 0.0139(4) -0.0046(4) 0.0056(4) -0.0041(4)
O3 0.0172(5) 0.0206(5) 0.0191(5) 0.0013(4) 0.0062(4) 0.0010(4)
O4 0.0223(5) 0.0198(5) 0.0165(4) -0.0018(4) 0.0072(4) -0.0031(4)
O5 0.0232(5) 0.0220(5) 0.0159(4) 0.0023(4) 0.0028(4) 0.0014(4)
O6 0.0172(5) 0.0277(5) 0.0192(5) -0.0026(4) 0.0069(4) -0.0062(4)
S1 0.02077(16) 0.01586(16) 0.01337(15) -0.00065(12) 0.00475(12) -0.00231(12)
S2 0.01433(15) 0.02061(16) 0.01389(15) 0.00022(12) 0.00344(12) -0.00155(12)
SI1 0.01516(17) 0.01635(18) 0.01315(16) 0.00063(13) 0.00378(13) 0.00026(13)
SI2 0.01443(17) 0.01820(18) 0.01333(17) 0.00023(13) 0.00360(13) -0.00114(13)

loop_
_atom_type_symbol
_atom_type_description
_atom_type_scat_dispersion_real
_atom_type_scat_dispersion_imag
_atom_type_scat_source
C C 0.0033 0.0016 'International Tables Vol C Tables 4.2.6.8 and 6.1.1.4'
H H 0 0 'International Tables Vol C Tables 4.2.6.8 and 6.1.1.4'
Co Co 0.3494 0.9721 'International Tables Vol C Tables 4.2.6.8 and 6.1.1.4'
N N 0.0061 0.0033 'International Tables Vol C Tables 4.2.6.8 and 6.1.1.4'
O O 0.0106 0.006 'International Tables Vol C Tables 4.2.6.8 and 6.1.1.4'
S S 0.1246 0.1234 'International Tables Vol C Tables 4.2.6.8 and 6.1.1.4'
Si Si 0.0817 0.0704 'International Tables Vol C Tables 4.2.6.8 and 6.1.1.4'

loop_
_exptl_crystal_face_index_h
_exptl_crystal_face_index_k
_exptl_crystal_face_index_l
_exptl_crystal_face_perp_dist
1 0 0 0.1250
-1 0 0 0.0920
-2 -2 1 0.2760
2 2 -1 0.2390
0 0 1 0.1410
0 0 -1 0.1470
1 0 -1 0.1270
-1 0 1 0.1440

loop_
_geom_angle_atom_site_label_1
_geom_angle_atom_site_label_2
_geom_angle_atom_site_label_3
_geom_angle
_geom_angle_site_symmetry_1
_geom_angle_site_symmetry_3
_geom_angle_publ_flag
O1 C1 C2 109.11(12) . . ?
O1 C1 C3 111.15(12) . . ?
C2 C1 C3 110.82(13) . . ?
O1 C1 C4 105.24(11) . . ?
C2 C1 C4 109.93(13) . . ?
C3 C1 C4 110.45(13) . . ?
C1 C2 H2A 109.5 . . ?
C1 C2 H2B 109.5 . . ?
H2A C2 H2B 109.5 . . ?
C1 C2 H2C 109.5 . . ?
H2A C2 H2C 109.5 . . ?
H2B C2 H2C 109.5 . . ?
C1 C3 H3A 109.5 . . ?
C1 C3 H3B 109.5 . . ?
H3A C3 H3B 109.5 . . ?
C1 C3 H3C 109.5 . . ?
H3A C3 H3C 109.5 . . ?
H3B C3 H3C 109.5 . . ?
C1 C4 H4A 109.5 . . ?
C1 C4 H4B 109.5 . . ?
H4A C4 H4B 109.5 . . ?
C1 C4 H4C 109.5 . . ?
H4A C4 H4C 109.5 . . ?
H4B C4 H4C 109.5 . . ?
O2 C5 C8 109.31(12) . . ?
O2 C5 C6 105.49(12) . . ?
C8 C5 C6 109.83(15) . . ?
O2 C5 C7 111.24(12) . . ?
C8 C5 C7 110.69(14) . . ?
C6 C5 C7 110.15(14) . . ?
C5 C6 H6A 109.5 . . ?
C5 C6 H6B 109.5 . . ?
H6A C6 H6B 109.5 . . ?
C5 C6 H6C 109.5 . . ?
H6A C6 H6C 109.5 . . ?
H6B C6 H6C 109.5 . . ?
C5 C7 H7A 109.5 . . ?
C5 C7 H7B 109.5 . . ?
H7A C7 H7B 109.5 . . ?
C5 C7 H7C 109.5 . . ?
H7A C7 H7C 109.5 . . ?
H7B C7 H7C 109.5 . . ?
C5 C8 H8A 109.5 . . ?
C5 C8 H8B 109.5 . . ?
H8A C8 H8B 109.5 . . ?
C5 C8 H8C 109.5 . . ?
H8A C8 H8C 109.5 . . ?
H8B C8 H8C 109.5 . . ?
O3 C9 C10 110.66(12) . . ?
O3 C9 C11 105.25(12) . . ?
C10 C9 C11 110.06(14) . . ?
O3 C9 C12 108.87(13) . . ?
C10 C9 C12 112.24(17) . . ?
C11 C9 C12 109.51(14) . . ?
C9 C10 H10A 109.5 . . ?
C9 C10 H10B 109.5 . . ?
H10A C10 H10B 109.5 . . ?
C9 C10 H10C 109.5 . . ?
H10A C10 H10C 109.5 . . ?
H10B C10 H10C 109.5 . . ?
C9 C11 H11A 109.5 . . ?
C9 C11 H11B 109.5 . . ?
H11A C11 H11B 109.5 . . ?
C9 C11 H11C 109.5 . . ?
H11A C11 H11C 109.5 . . ?
H11B C11 H11C 109.5 . . ?
C9 C12 H12A 109.5 . . ?
C9 C12 H12B 109.5 . . ?
H12A C12 H12B 109.5 . . ?
C9 C12 H12C 109.5 . . ?
H12A C12 H12C 109.5 . . ?
H12B C12 H12C 109.5 . . ?
O4 C13 C16 110.34(11) . . ?
O4 C13 C15 105.31(11) . . ?
C16 C13 C15 110.77(12) . . ?
O4 C13 C14 109.66(11) . . ?
C16 C13 C14 111.08(12) . . ?
C15 C13 C14 109.52(12) . . ?
C13 C14 H14A 109.5 . . ?
C13 C14 H14B 109.5 . . ?
H14A C14 H14B 109.5 . . ?
C13 C14 H14C 109.5 . . ?
H14A C14 H14C 109.5 . . ?
H14B C14 H14C 109.5 . . ?
C13 C15 H15A 109.5 . . ?
C13 C15 H15B 109.5 . . ?
H15A C15 H15B 109.5 . . ?
C13 C15 H15C 109.5 . . ?
H15A C15 H15C 109.5 . . ?
H15B C15 H15C 109.5 . . ?
C13 C16 H16A 109.5 . . ?
C13 C16 H16B 109.5 . . ?
H16A C16 H16B 109.5 . . ?
C13 C16 H16C 109.5 . . ?
H16A C16 H16C 109.5 . . ?
H16B C16 H16C 109.5 . . ?
O5 C17 C19 110.36(14) . . ?
O5 C17 C20 108.11(14) . . ?
C19 C17 C20 112.1(2) . . ?
O5 C17 C18 105.56(14) . . ?
C19 C17 C18 111.11(18) . . ?
C20 C17 C18 109.30(17) . . ?
C17 C18 H18A 109.5 . . ?
C17 C18 H18B 109.5 . . ?
H18A C18 H18B 109.5 . . ?
C17 C18 H18C 109.5 . . ?
H18A C18 H18C 109.5 . . ?
H18B C18 H18C 109.5 . . ?
C17 C19 H19A 109.5 . . ?
C17 C19 H19B 109.5 . . ?
H19A C19 H19B 109.5 . . ?
C17 C19 H19C 109.5 . . ?
H19A C19 H19C 109.5 . . ?
H19B C19 H19C 109.5 . . ?
C17 C20 H20A 109.5 . . ?
C17 C20 H20B 109.5 . . ?
H20A C20 H20B 109.5 . . ?
C17 C20 H20C 109.5 . . ?
H20A C20 H20C 109.5 . . ?
H20B C20 H20C 109.5 . . ?
O6 C21 C23 108.50(12) . . ?
O6 C21 C24 104.86(13) . . ?
C23 C21 C24 110.97(15) . . ?
O6 C21 C22 110.85(13) . . ?
C23 C21 C22 111.14(15) . . ?
C24 C21 C22 110.33(15) . . ?
C21 C22 H22A 109.5 . . ?
C21 C22 H22B 109.5 . . ?
H22A C22 H22B 109.5 . . ?
C21 C22 H22C 109.5 . . ?
H22A C22 H22C 109.5 . . ?
H22B C22 H22C 109.5 . . ?
C21 C23 H23A 109.5 . . ?
C21 C23 H23B 109.5 . . ?
H23A C23 H23B 109.5 . . ?
C21 C23 H23C 109.5 . . ?
H23A C23 H23C 109.5 . . ?
H23B C23 H23C 109.5 . . ?
C21 C24 H24A 109.5 . . ?
C21 C24 H24B 109.5 . . ?
H24A C24 H24B 109.5 . . ?
C21 C24 H24C 109.5 . . ?
H24A C24 H24C 109.5 . . ?
H24B C24 H24C 109.5 . . ?
N1 C25 C26 112.66(11) . . ?
N1 C25 H25A 109.1 . . ?
C26 C25 H25A 109.1 . . ?
N1 C25 H25B 109.1 . . ?
C26 C25 H25B 109.1 . . ?
H25A C25 H25B 107.8 . . ?
C27 C26 C25 110.14(12) . . ?
C27 C26 H26A 109.6 . . ?
C25 C26 H26A 109.6 . . ?
C27 C26 H26B 109.6 . . ?
C25 C26 H26B 109.6 . . ?
H26A C26 H26B 108.1 . . ?
C28 C27 C26 109.80(12) . . ?
C28 C27 H27A 109.7 . . ?
C26 C27 H27A 109.7 . . ?
C28 C27 H27B 109.7 . . ?
C26 C27 H27B 109.7 . . ?
H27A C27 H27B 108.2 . . ?
C27 C28 C29 111.55(13) . . ?
C27 C28 H28A 109.3 . . ?
C29 C28 H28A 109.3 . . ?
C27 C28 H28B 109.3 . . ?
C29 C28 H28B 109.3 . . ?
H28A C28 H28B 108 . . ?
N1 C29 C28 113.11(12) . . ?
N1 C29 H29A 109 . . ?
C28 C29 H29A 109 . . ?
N1 C29 H29B 109 . . ?
C28 C29 H29B 109 . . ?
H29A C29 H29B 107.8 . . ?
N2 C30 C31 113.77(12) . . ?
N2 C30 H30A 108.8 . . ?
C31 C30 H30A 108.8 . . ?
N2 C30 H30B 108.8 . . ?
C31 C30 H30B 108.8 . . ?
H30A C30 H30B 107.7 . . ?
C30 C31 C32 110.50(13) . . ?
C30 C31 H31A 109.6 . . ?
C32 C31 H31A 109.6 . . ?
C30 C31 H31B 109.5 . . ?
C32 C31 H31B 109.5 . . ?
H31A C31 H31B 108.1 . . ?
C31 C32 C33 110.17(12) . . ?
C31 C32 H32A 109.6 . . ?
C33 C32 H32A 109.6 . . ?
C31 C32 H32B 109.6 . . ?
C33 C32 H32B 109.6 . . ?
H32A C32 H32B 108.1 . . ?
C34 C33 C32 111.79(12) . . ?
C34 C33 H33A 109.3 . . ?
C32 C33 H33A 109.3 . . ?
C34 C33 H33B 109.3 . . ?
C32 C33 H33B 109.3 . . ?
H33A C33 H33B 107.9 . . ?
N2 C34 C33 112.48(12) . . ?
N2 C34 H34A 109.1 . . ?
C33 C34 H34A 109.1 . . ?
N2 C34 H34B 109.1 . . ?
C33 C34 H34B 109.1 . . ?
H34A C34 H34B 107.8 . . ?
N2 CO1 N1 116.85(4) . . ?
N2 CO1 S2 101.95(3) . . ?
N1 CO1 S2 99.22(3) . . ?
N2 CO1 S1 110.13(3) . . ?
N1 CO1 S1 101.22(3) . . ?
S2 CO1 S1 128.000(14) . . ?
C29 N1 C25 109.64(11) . . ?
C29 N1 CO1 118.22(8) . . ?
C25 N1 CO1 107.38(8) . . ?
C29 N1 H1 107 . . ?
C25 N1 H1 107 . . ?
CO1 N1 H1 107 . . ?
C34 N2 C30 110.49(11) . . ?
C34 N2 CO1 114.75(8) . . ?
C30 N2 CO1 113.87(8) . . ?
C34 N2 H2 105.6 . . ?
C30 N2 H2 105.6 . . ?
CO1 N2 H2 105.6 . . ?
C1 O1 SI1 134.44(8) . . ?
C5 O2 SI1 129.48(9) . . ?
C9 O3 SI1 133.65(9) . . ?
C13 O4 SI2 131.01(9) . . ?
C17 O5 SI2 136.08(9) . . ?
C21 O6 SI2 130.41(9) . . ?
SI1 S1 CO1 108.485(17) . . ?
SI2 S2 CO1 104.548(17) . . ?
O3 SI1 O1 104.58(5) . . ?
O3 SI1 O2 103.76(5) . . ?
O1 SI1 O2 112.14(5) . . ?
O3 SI1 S1 115.05(4) . . ?
O1 SI1 S1 111.79(4) . . ?
O2 SI1 S1 109.27(4) . . ?
O5 SI2 O4 103.61(5) . . ?
O5 SI2 O6 111.62(5) . . ?
O4 SI2 O6 107.01(5) . . ?
O5 SI2 S2 113.81(4) . . ?
O4 SI2 S2 114.45(4) . . ?
O6 SI2 S2 106.25(4) . . ?

loop_
_geom_bond_atom_site_label_1
_geom_bond_atom_site_label_2
_geom_bond_distance
_geom_bond_site_symmetry_2
_geom_bond_publ_flag
C1 O1 1.4396(16) . ?
C1 C2 1.515(2) . ?
C1 C3 1.516(2) . ?
C1 C4 1.5241(19) . ?
C2 H2A 0.98 . ?
C2 H2B 0.98 . ?
C2 H2C 0.98 . ?
C3 H3A 0.98 . ?
C3 H3B 0.98 . ?
C3 H3C 0.98 . ?
C4 H4A 0.98 . ?
C4 H4B 0.98 . ?
C4 H4C 0.98 . ?
C5 O2 1.4604(16) . ?
C5 C8 1.515(2) . ?
C5 C6 1.517(2) . ?
C5 C7 1.522(2) . ?
C6 H6A 0.98 . ?
C6 H6B 0.98 . ?
C6 H6C 0.98 . ?
C7 H7A 0.98 . ?
C7 H7B 0.98 . ?
C7 H7C 0.98 . ?
C8 H8A 0.98 . ?
C8 H8B 0.98 . ?
C8 H8C 0.98 . ?
C9 O3 1.4387(17) . ?
C9 C10 1.509(2) . ?
C9 C11 1.515(2) . ?
C9 C12 1.515(2) . ?
C10 H10A 0.98 . ?
C10 H10B 0.98 . ?
C10 H10C 0.98 . ?
C11 H11A 0.98 . ?
C11 H11B 0.98 . ?
C11 H11C 0.98 . ?
C12 H12A 0.98 . ?
C12 H12B 0.98 . ?
C12 H12C 0.98 . ?
C13 O4 1.4451(16) . ?
C13 C16 1.5211(19) . ?
C13 C15 1.523(2) . ?
C13 C14 1.5257(19) . ?
C14 H14A 0.98 . ?
C14 H14B 0.98 . ?
C14 H14C 0.98 . ?
C15 H15A 0.98 . ?
C15 H15B 0.98 . ?
C15 H15C 0.98 . ?
C16 H16A 0.98 . ?
C16 H16B 0.98 . ?
C16 H16C 0.98 . ?
C17 O5 1.4307(18) . ?
C17 C19 1.496(3) . ?
C17 C20 1.513(3) . ?
C17 C18 1.516(2) . ?
C18 H18A 0.98 . ?
C18 H18B 0.98 . ?
C18 H18C 0.98 . ?
C19 H19A 0.98 . ?
C19 H19B 0.98 . ?
C19 H19C 0.98 . ?
C20 H20A 0.98 . ?
C20 H20B 0.98 . ?
C20 H20C 0.98 . ?
C21 O6 1.4509(17) . ?
C21 C23 1.517(3) . ?
C21 C24 1.519(2) . ?
C21 C22 1.521(2) . ?
C22 H22A 0.98 . ?
C22 H22B 0.98 . ?
C22 H22C 0.98 . ?
C23 H23A 0.98 . ?
C23 H23B 0.98 . ?
C23 H23C 0.98 . ?
C24 H24A 0.98 . ?
C24 H24B 0.98 . ?
C24 H24C 0.98 . ?
C25 N1 1.4842(17) . ?
C25 C26 1.5224(19) . ?
C25 H25A 0.99 . ?
C25 H25B 0.99 . ?
C26 C27 1.519(2) . ?
C26 H26A 0.99 . ?
C26 H26B 0.99 . ?
C27 C28 1.517(2) . ?
C27 H27A 0.99 . ?
C27 H27B 0.99 . ?
C28 C29 1.5270(19) . ?
C28 H28A 0.99 . ?
C28 H28B 0.99 . ?
C29 N1 1.4805(17) . ?
C29 H29A 0.99 . ?
C29 H29B 0.99 . ?
C30 N2 1.4847(18) . ?
C30 C31 1.519(2) . ?
C30 H30A 0.99 . ?
C30 H30B 0.99 . ?
C31 C32 1.520(2) . ?
C31 H31A 0.99 . ?
C31 H31B 0.99 . ?
C32 C33 1.521(2) . ?
C32 H32A 0.99 . ?
C32 H32B 0.99 . ?
C33 C34 1.5183(19) . ?
C33 H33A 0.99 . ?
C33 H33B 0.99 . ?
C34 N2 1.4807(17) . ?
C34 H34A 0.99 . ?
C34 H34B 0.99 . ?
CO1 N2 2.0692(11) . ?
CO1 N1 2.0772(11) . ?
CO1 S2 2.3033(4) . ?
CO1 S1 2.3109(4) . ?
N1 H1 1 . ?
N2 H2 1 . ?
O1 SI1 1.6314(10) . ?
O2 SI1 1.6498(10) . ?
O3 SI1 1.6291(10) . ?
O4 SI2 1.6329(10) . ?
O5 SI2 1.6304(10) . ?
O6 SI2 1.6352(10) . ?
S1 SI1 2.0834(5) . ?
S2 SI2 2.0816(5) . ?

loop_
_geom_hbond_atom_site_label_D
_geom_hbond_atom_site_label_H
_geom_hbond_atom_site_label_A
_geom_hbond_distance_DH
_geom_hbond_distance_HA
_geom_hbond_distance_DA
_geom_hbond_angle_DHA
_geom_hbond_site_symmetry_A
N1 H1 O2 1 2.17 3.0407(14) 145 .
N2 H2 O6 1 2.48 3.2196(15) 130.3 .

loop_
_geom_torsion_atom_site_label_1
_geom_torsion_atom_site_label_2
_geom_torsion_atom_site_label_3
_geom_torsion_atom_site_label_4
_geom_torsion
_geom_torsion_site_symmetry_1
_geom_torsion_site_symmetry_2
_geom_torsion_site_symmetry_3
_geom_torsion_site_symmetry_4
_geom_torsion_publ_flag
N1 C25 C26 C27 -58.41(15) . . . . ?
C25 C26 C27 C28 55.46(16) . . . . ?
C26 C27 C28 C29 -53.77(16) . . . . ?
C27 C28 C29 N1 54.43(17) . . . . ?
N2 C30 C31 C32 55.17(18) . . . . ?
C30 C31 C32 C33 -53.52(17) . . . . ?
C31 C32 C33 C34 54.30(17) . . . . ?
C32 C33 C34 N2 -55.31(17) . . . . ?
C28 C29 N1 C25 -54.63(16) . . . . ?
C28 C29 N1 CO1 -178.10(10) . . . . ?
C26 C25 N1 C29 56.97(15) . . . . ?
C26 C25 N1 CO1 -173.40(9) . . . . ?
C33 C34 N2 C30 54.23(15) . . . . ?
C33 C34 N2 CO1 -175.38(9) . . . . ?
C31 C30 N2 C34 -54.90(16) . . . . ?
C31 C30 N2 CO1 174.25(10) . . . . ?
C2 C1 O1 SI1 -83.58(16) . . . . ?
C3 C1 O1 SI1 38.92(18) . . . . ?
C4 C1 O1 SI1 158.50(11) . . . . ?
C8 C5 O2 SI1 -83.31(15) . . . . ?
C6 C5 O2 SI1 158.65(12) . . . . ?
C7 C5 O2 SI1 39.23(18) . . . . ?
C10 C9 O3 SI1 -46.77(19) . . . . ?
C11 C9 O3 SI1 -165.64(10) . . . . ?
C12 C9 O3 SI1 77.04(18) . . . . ?
C16 C13 O4 SI2 44.92(16) . . . . ?
C15 C13 O4 SI2 164.49(9) . . . . ?
C14 C13 O4 SI2 -77.74(14) . . . . ?
C19 C17 O5 SI2 -44.5(2) . . . . ?
C20 C17 O5 SI2 78.45(19) . . . . ?
C18 C17 O5 SI2 -164.67(13) . . . . ?
C23 C21 O6 SI2 79.92(15) . . . . ?
C24 C21 O6 SI2 -161.44(12) . . . . ?
C22 C21 O6 SI2 -42.38(19) . . . . ?
C9 O3 SI1 O1 -49.91(13) . . . . ?
C9 O3 SI1 O2 -167.59(11) . . . . ?
C9 O3 SI1 S1 73.10(12) . . . . ?
C1 O1 SI1 O3 175.43(12) . . . . ?
C1 O1 SI1 O2 -72.78(13) . . . . ?
C1 O1 SI1 S1 50.32(13) . . . . ?
C5 O2 SI1 O3 46.85(12) . . . . ?
C5 O2 SI1 O1 -65.44(13) . . . . ?
C5 O2 SI1 S1 170.04(11) . . . . ?
C17 O5 SI2 O4 -168.96(14) . . . . ?
C17 O5 SI2 O6 76.21(15) . . . . ?
C17 O5 SI2 S2 -44.05(15) . . . . ?
C13 O4 SI2 O5 41.64(12) . . . . ?
C13 O4 SI2 O6 159.71(11) . . . . ?
C13 O4 SI2 S2 -82.86(11) . . . . ?
C21 O6 SI2 O5 78.69(13) . . . . ?
C21 O6 SI2 O4 -34.01(14) . . . . ?
C21 O6 SI2 S2 -156.70(12) . . . . ?
